data_4109123
loop_
_publ_author_name
'Masaki Kawano'
'Katsuyuki Hirai'
'Hideo Tomioka'
'Yuji Ohashi'

_publ_contact_author 'Masaki Kawano'
_publ_contact_author_email mkawano@chem.titech.ac.jp
_publ_section_title
;
 Structure Determination of Triplet Diphenylcarbenes by in Situ X-ray
 Crystallographic Analysis
;
_journal_name_full 'Journal of the American Chemical Society'
_journal_page_first 2383
_journal_page_last 2391
_journal_paper_doi 10.1021/ja067306b
_journal_volume 129
_journal_year 2007
_chemical_formula_sum 'C19 H19 Br3 N2'
_chemical_formula_weight 515.09
_chemical_name_systematic
; 
 ? 
;
_space_group_IT_number 2
_symmetry_cell_setting triclinic
_symmetry_space_group_name_Hall '-P 1'
_symmetry_space_group_name_H-M 'P -1'
_atom_sites_solution_hydrogens geom
_atom_sites_solution_primary direct
_atom_sites_solution_secondary difmap
_audit_creation_method SHELXL-97
_cell_angle_alpha 93.64(1)
_cell_angle_beta 90.928(9)
_cell_angle_gamma 94.05(1)
_cell_formula_units_Z 4
_cell_length_a 10.869(2)
_cell_length_b 11.121(1)
_cell_length_c 15.731(2)
_cell_measurement_reflns_used 6510
_cell_measurement_temperature 80(2)
_cell_measurement_theta_max 25
_cell_measurement_theta_min 2
_cell_volume 1892.5(5)
_computing_cell_refinement 'Siemens SMART'
_computing_data_collection 'Siemens SMART'
_computing_data_reduction 'Siemens SAINT & SADABS'
_computing_molecular_graphics 'Siemens XP'
_computing_publication_material 'Siemens SHELXTL'
_computing_structure_refinement 'SHELXL-97 (Sheldrick, 1997)'
_computing_structure_solution 'SHELXS-97 (Sheldrick, 1990)'
_diffrn_ambient_temperature 80(2)
_diffrn_measured_fraction_theta_full 0.945
_diffrn_measured_fraction_theta_max 0.945
_diffrn_measurement_device_type 'Siemens SMART CCD area detector system'
_diffrn_measurement_method 'omega scan'
_diffrn_radiation_monochromator graphite
_diffrn_radiation_source 'rotating anode'
_diffrn_radiation_type MoK\a
_diffrn_radiation_wavelength 0.71073
_diffrn_reflns_av_R_equivalents 0.0573
_diffrn_reflns_av_sigmaI/netI 0.0757
_diffrn_reflns_limit_h_max 20
_diffrn_reflns_limit_h_min -19
_diffrn_reflns_limit_k_max 20
_diffrn_reflns_limit_k_min -20
_diffrn_reflns_limit_l_max 29
_diffrn_reflns_limit_l_min -29
_diffrn_reflns_number 83218
_diffrn_reflns_theta_full 41.71
_diffrn_reflns_theta_max 41.71
_diffrn_reflns_theta_min 1.84
_exptl_absorpt_coefficient_mu 6.398
_exptl_absorpt_correction_T_max 0.5140
_exptl_absorpt_correction_T_min 0.3334
_exptl_absorpt_correction_type multi-scan
_exptl_absorpt_process_details SADABS
_exptl_crystal_colour yellow
_exptl_crystal_density_diffrn 1.808
_exptl_crystal_description block
_exptl_crystal_F_000 1008
_exptl_crystal_size_max 0.22
_exptl_crystal_size_mid 0.20
_exptl_crystal_size_min 0.12
_refine_diff_density_max 1.691
_refine_diff_density_min -1.037
_refine_diff_density_rms 0.176
_refine_ls_extinction_coef 0.00452(19)
_refine_ls_extinction_expression Fc^*^=kFc[1+0.001xFc^2^\l^3^/sin(2\q)]^-1/4^
_refine_ls_extinction_method SHELXL
_refine_ls_goodness_of_fit_ref 0.923
_refine_ls_hydrogen_treatment ride
_refine_ls_matrix_type full
_refine_ls_number_parameters 434
_refine_ls_number_reflns 24581
_refine_ls_number_restraints 0
_refine_ls_restrained_S_all 0.923
_refine_ls_R_factor_all 0.0946
_refine_ls_R_factor_gt 0.0388
_refine_ls_shift/su_max 0.021
_refine_ls_shift/su_mean 0.002
_refine_ls_structure_factor_coef Fsqd
_refine_ls_weighting_details 'calc w=1/[\s^2^(Fo^2^)+(0.0365P)^2^+0.0000P] where P=(Fo^2^+2Fc^2^)/3'
_refine_ls_weighting_scheme calc
_refine_ls_wR_factor_gt 0.0698
_refine_ls_wR_factor_ref 0.0814
_reflns_number_gt 14630
_reflns_number_total 24581
_reflns_threshold_expression >2sigma(I)
_cod_data_source_file ja067306bsi20061011_075725_6.cif
_cod_data_source_block (PhBr3)CN2(PhMe2tBu)_(5)
_cod_database_code 4109123

loop_
_symmetry_equiv_pos_as_xyz
'x, y, z'
'-x, -y, -z'

loop_
_atom_site_label
_atom_site_type_symbol
_atom_site_fract_x
_atom_site_fract_y
_atom_site_fract_z
_atom_site_U_iso_or_equiv
_atom_site_adp_type
_atom_site_occupancy
_atom_site_symmetry_multiplicity
_atom_site_calc_flag
_atom_site_refinement_flags
Br1A Br 1.173595(16) 0.398718(16) 0.351816(11) 0.01716(4) Uani 1 1 d .
Br2A Br 0.946548(18) 0.175750(19) 0.053338(11) 0.02313(4) Uani 1 1 d .
Br3A Br 0.763735(16) 0.039788(15) 0.366559(10) 0.01594(4) Uani 1 1 d .
N1A N 1.08004(13) 0.22872(13) 0.48745(9) 0.0129(2) Uani 1 1 d .
N2A N 1.17181(14) 0.22547(15) 0.52346(10) 0.0187(3) Uani 1 1 d .
C1A C 0.97275(14) 0.23126(14) 0.44816(10) 0.0111(3) Uani 1 1 d .
C4A C 0.83056(16) 0.43992(15) 0.41945(11) 0.0147(3) Uani 1 1 d .
H4AA H 0.7906 0.5154 0.4310 0.022 Uiso 1 1 calc R
H4AB H 0.8040 0.4040 0.3630 0.022 Uiso 1 1 calc R
H4AC H 0.9203 0.4568 0.4209 0.022 Uiso 1 1 calc R
C5A C 0.54470(14) 0.32124(15) 0.65796(10) 0.0127(3) Uani 1 1 d .
C6A C 0.90283(16) 0.07275(15) 0.58787(11) 0.0147(3) Uani 1 1 d .
H6AA H 0.8591 0.0263 0.6305 0.022 Uiso 1 1 calc R
H6AB H 0.9857 0.1002 0.6098 0.022 Uiso 1 1 calc R
H6AC H 0.9093 0.0215 0.5353 0.022 Uiso 1 1 calc R
C11A C 0.97040(14) 0.21645(14) 0.35392(10) 0.0108(2) Uani 1 1 d .
C12A C 1.05477(14) 0.27967(14) 0.30238(10) 0.0117(3) Uani 1 1 d .
C13A C 1.05169(15) 0.26650(15) 0.21368(10) 0.0142(3) Uani 1 1 d .
H13A H 1.1120 0.3085 0.1814 0.017 Uiso 1 1 calc R
C14A C 0.95802(16) 0.19025(15) 0.17341(10) 0.0138(3) Uani 1 1 d .
C15A C 0.87120(15) 0.12646(15) 0.22018(10) 0.0142(3) Uani 1 1 d .
H15A H 0.8072 0.0754 0.1922 0.017 Uiso 1 1 calc R
C16A C 0.87960(14) 0.13858(14) 0.30867(10) 0.0119(3) Uani 1 1 d .
C21A C 0.86496(14) 0.25502(14) 0.50263(9) 0.0102(2) Uani 1 1 d .
C22A C 0.79463(14) 0.35292(14) 0.48633(10) 0.0106(2) Uani 1 1 d .
C23A C 0.69002(14) 0.37183(14) 0.53519(10) 0.0110(2) Uani 1 1 d .
H23A H 0.6405 0.4356 0.5224 0.013 Uiso 1 1 calc R
C24A C 0.65602(14) 0.30029(14) 0.60197(9) 0.0106(2) Uani 1 1 d .
C25A C 0.73023(14) 0.20530(14) 0.61793(10) 0.0114(3) Uani 1 1 d .
H25A H 0.7097 0.1560 0.6635 0.014 Uiso 1 1 calc R
C26A C 0.83249(14) 0.18080(14) 0.56948(9) 0.0106(2) Uani 1 1 d .
C51A C 0.47083(18) 0.42408(18) 0.62814(13) 0.0225(4) Uani 1 1 d .
H51D H 0.4008 0.4348 0.6657 0.034 Uiso 1 1 calc R
H51E H 0.4404 0.4040 0.5696 0.034 Uiso 1 1 calc R
H51F H 0.5242 0.4991 0.6301 0.034 Uiso 1 1 calc R
C52A C 0.58993(17) 0.35365(17) 0.75044(11) 0.0184(3) Uani 1 1 d .
H51A H 0.5190 0.3672 0.7866 0.028 Uiso 1 1 calc R
H51B H 0.6454 0.4272 0.7525 0.028 Uiso 1 1 calc R
H51C H 0.6342 0.2871 0.7711 0.028 Uiso 1 1 calc R
C53A C 0.45731(15) 0.20536(16) 0.65535(11) 0.0166(3) Uani 1 1 d .
H53A H 0.3864 0.2193 0.6914 0.025 Uiso 1 1 calc R
H53B H 0.5016 0.1391 0.6764 0.025 Uiso 1 1 calc R
H53C H 0.4285 0.1841 0.5966 0.025 Uiso 1 1 calc R
Br1B Br 1.263154(17) 0.048748(16) 0.078128(11) 0.01867(4) Uani 1 1 d .
Br2B Br 1.436201(19) 0.14904(2) 0.413638(12) 0.02520(4) Uani 1 1 d .
Br3B Br 1.673818(16) 0.400852(16) 0.155572(11) 0.01748(4) Uani 1 1 d .
N1B N 1.58858(14) 0.24693(13) -0.00486(9) 0.0156(3) Uani 1 1 d .
N2B N 1.68012(15) 0.25162(15) -0.03924(10) 0.0208(3) Uani 1 1 d .
C1B C 1.47919(15) 0.24230(14) 0.03030(10) 0.0120(3) Uani 1 1 d .
C4B C 1.42605(16) 0.08872(16) -0.12889(11) 0.0163(3) Uani 1 1 d .
H4AA H 1.3857 0.0394 -0.1766 0.024 Uiso 1 1 calc R
H4AB H 1.4370 0.0384 -0.0808 0.024 Uiso 1 1 calc R
H4AC H 1.5068 0.1224 -0.1464 0.024 Uiso 1 1 calc R
C5B C 1.04634(15) 0.31018(15) -0.18284(10) 0.0130(3) Uani 1 1 d .
C6B C 1.32500(16) 0.44040(15) 0.07517(11) 0.0155(3) Uani 1 1 d .
H6AA H 1.3198 0.3947 0.1264 0.023 Uiso 1 1 calc R
H6AB H 1.2656 0.5028 0.0785 0.023 Uiso 1 1 calc R
H6AC H 1.4086 0.4786 0.0711 0.023 Uiso 1 1 calc R
C11B C 1.47182(14) 0.22043(14) 0.12173(10) 0.0115(3) Uani 1 1 d .
C12B C 1.37782(15) 0.13993(14) 0.15254(10) 0.0129(3) Uani 1 1 d .
C13B C 1.36599(16) 0.12015(15) 0.23850(11) 0.0157(3) Uani 1 1 d .
H13B H 1.3001 0.0680 0.2570 0.019 Uiso 1 1 calc R
C14B C 1.45149(16) 0.17737(16) 0.29725(10) 0.0159(3) Uani 1 1 d .
C15B C 1.54650(16) 0.25646(16) 0.27091(11) 0.0157(3) Uani 1 1 d .
H15B H 1.6055 0.2947 0.3109 0.019 Uiso 1 1 calc R
C16B C 1.55338(15) 0.27841(15) 0.18490(10) 0.0130(3) Uani 1 1 d .
C21B C 1.37292(14) 0.26365(14) -0.02634(10) 0.0111(2) Uani 1 1 d .
C22B C 1.34694(14) 0.19038(14) -0.10245(10) 0.0118(3) Uani 1 1 d .
C23B C 1.24267(15) 0.20961(14) -0.15101(10) 0.0127(3) Uani 1 1 d .
H23B H 1.2258 0.1610 -0.2023 0.015 Uiso 1 1 calc R
C24B C 1.16177(14) 0.29772(14) -0.12729(10) 0.0113(3) Uani 1 1 d .
C25B C 1.19115(14) 0.36999(14) -0.05289(10) 0.0117(3) Uani 1 1 d .
H25B H 1.1381 0.4311 -0.0358 0.014 Uiso 1 1 calc R
C26B C 1.29563(15) 0.35579(14) -0.00262(10) 0.0117(3) Uani 1 1 d .
C51B C 0.96436(16) 0.19081(17) -0.18708(11) 0.0179(3) Uani 1 1 d .
H51G H 0.9393 0.1724 -0.1295 0.027 Uiso 1 1 calc R
H51H H 1.0108 0.1253 -0.2118 0.027 Uiso 1 1 calc R
H51I H 0.8909 0.1989 -0.2226 0.027 Uiso 1 1 calc R
C52B C 1.08604(17) 0.33852(18) -0.27366(11) 0.0206(3) Uani 1 1 d .
H52A H 1.1334 0.2732 -0.2979 0.031 Uiso 1 1 calc R
H52B H 1.1374 0.4148 -0.2712 0.031 Uiso 1 1 calc R
H52C H 1.0126 0.3455 -0.3095 0.031 Uiso 1 1 calc R
C53B C 0.96938(18) 0.41179(18) -0.14754(13) 0.0232(4) Uani 1 1 d .
H53D H 0.9425 0.3948 -0.0901 0.035 Uiso 1 1 calc R
H53E H 0.8970 0.4168 -0.1848 0.035 Uiso 1 1 calc R
H53F H 1.0195 0.4887 -0.1452 0.035 Uiso 1 1 calc R

loop_
_atom_site_aniso_label
_atom_site_aniso_U_11
_atom_site_aniso_U_22
_atom_site_aniso_U_33
_atom_site_aniso_U_23
_atom_site_aniso_U_13
_atom_site_aniso_U_12
Br1A 0.01620(7) 0.01869(8) 0.01542(7) 0.00216(6) -0.00030(6) -0.00782(6)
Br2A 0.02349(9) 0.03539(11) 0.00989(7) 0.00156(6) -0.00109(6) -0.00203(7)
Br3A 0.01599(7) 0.01635(7) 0.01458(7) 0.00204(5) 0.00041(5) -0.00601(6)
N1A 0.0139(6) 0.0142(6) 0.0106(5) 0.0010(4) 0.0021(4) 0.0009(5)
N2A 0.0151(7) 0.0259(8) 0.0154(6) 0.0029(5) -0.0005(5) 0.0020(6)
C1A 0.0112(6) 0.0119(6) 0.0101(6) 0.0009(5) 0.0008(5) 0.0003(5)
C4A 0.0150(7) 0.0138(7) 0.0161(7) 0.0065(5) 0.0023(5) 0.0019(5)
C5A 0.0111(6) 0.0145(7) 0.0125(6) 0.0000(5) 0.0027(5) 0.0010(5)
C6A 0.0160(7) 0.0131(7) 0.0158(7) 0.0042(5) 0.0036(5) 0.0038(5)
C11A 0.0116(6) 0.0107(6) 0.0103(6) 0.0005(5) 0.0020(5) 0.0011(5)
C12A 0.0107(6) 0.0122(6) 0.0120(6) 0.0006(5) -0.0002(5) -0.0012(5)
C13A 0.0142(7) 0.0171(7) 0.0114(6) 0.0024(5) 0.0033(5) -0.0010(5)
C14A 0.0167(7) 0.0167(7) 0.0083(6) 0.0012(5) 0.0004(5) 0.0028(5)
C15A 0.0137(7) 0.0150(7) 0.0133(6) -0.0005(5) -0.0016(5) -0.0013(5)
C16A 0.0109(6) 0.0113(6) 0.0134(6) 0.0018(5) 0.0011(5) -0.0006(5)
C21A 0.0100(6) 0.0110(6) 0.0094(6) 0.0001(5) 0.0002(5) 0.0004(5)
C22A 0.0108(6) 0.0103(6) 0.0108(6) 0.0016(5) 0.0007(5) -0.0003(5)
C23A 0.0106(6) 0.0113(6) 0.0114(6) 0.0004(5) 0.0007(5) 0.0026(5)
C24A 0.0098(6) 0.0118(6) 0.0098(6) -0.0013(5) -0.0004(5) -0.0002(5)
C25A 0.0126(6) 0.0115(6) 0.0103(6) 0.0019(5) 0.0015(5) 0.0009(5)
C26A 0.0115(6) 0.0108(6) 0.0095(6) 0.0005(5) 0.0003(5) 0.0013(5)
C51A 0.0190(8) 0.0248(9) 0.0261(9) 0.0071(7) 0.0093(7) 0.0109(7)
C52A 0.0178(8) 0.0230(8) 0.0133(7) -0.0053(6) 0.0023(6) -0.0010(6)
C53A 0.0122(7) 0.0215(8) 0.0153(7) -0.0008(6) 0.0021(5) -0.0031(6)
Br1B 0.01741(8) 0.01794(8) 0.01971(8) 0.00258(6) -0.00333(6) -0.00579(6)
Br2B 0.02905(10) 0.03456(11) 0.01225(7) 0.00319(7) 0.00372(7) 0.00176(8)
Br3B 0.01579(7) 0.01831(8) 0.01704(7) -0.00112(6) -0.00099(6) -0.00545(6)
N1B 0.0151(6) 0.0160(6) 0.0156(6) 0.0005(5) -0.0016(5) 0.0014(5)
N2B 0.0168(7) 0.0250(8) 0.0205(7) 0.0015(6) 0.0019(5) 0.0014(6)
C1B 0.0118(6) 0.0124(7) 0.0116(6) 0.0010(5) -0.0003(5) 0.0009(5)
C4B 0.0155(7) 0.0167(7) 0.0166(7) -0.0033(6) -0.0012(6) 0.0047(6)
C5B 0.0134(7) 0.0152(7) 0.0105(6) 0.0024(5) -0.0018(5) 0.0013(5)
C6B 0.0165(7) 0.0151(7) 0.0144(7) -0.0036(5) -0.0033(5) 0.0035(6)
C11B 0.0113(6) 0.0103(6) 0.0129(6) 0.0006(5) -0.0011(5) 0.0010(5)
C12B 0.0124(7) 0.0115(6) 0.0149(7) 0.0004(5) 0.0000(5) 0.0012(5)
C13B 0.0160(7) 0.0146(7) 0.0170(7) 0.0030(6) 0.0023(6) 0.0018(6)
C14B 0.0178(7) 0.0194(8) 0.0108(6) 0.0010(5) 0.0022(5) 0.0032(6)
C15B 0.0163(7) 0.0172(7) 0.0132(7) -0.0012(5) -0.0012(5) 0.0016(6)
C16B 0.0114(6) 0.0129(7) 0.0147(7) -0.0006(5) -0.0006(5) 0.0016(5)
C21B 0.0107(6) 0.0119(6) 0.0106(6) 0.0013(5) -0.0001(5) 0.0004(5)
C22B 0.0115(6) 0.0118(6) 0.0122(6) 0.0002(5) 0.0003(5) 0.0021(5)
C23B 0.0142(7) 0.0131(7) 0.0106(6) 0.0004(5) -0.0005(5) 0.0003(5)
C24B 0.0112(6) 0.0123(6) 0.0105(6) 0.0027(5) 0.0004(5) -0.0001(5)
C25B 0.0116(6) 0.0117(6) 0.0121(6) 0.0011(5) 0.0003(5) 0.0018(5)
C26B 0.0132(6) 0.0106(6) 0.0113(6) -0.0001(5) 0.0001(5) 0.0007(5)
C51B 0.0146(7) 0.0236(8) 0.0150(7) 0.0042(6) -0.0025(6) -0.0040(6)
C52B 0.0195(8) 0.0266(9) 0.0159(7) 0.0098(6) -0.0039(6) -0.0024(7)
C53B 0.0199(8) 0.0257(9) 0.0244(9) -0.0016(7) -0.0068(7) 0.0095(7)

loop_
_atom_type_symbol
_atom_type_description
_atom_type_scat_dispersion_real
_atom_type_scat_dispersion_imag
_atom_type_scat_source
C C 0.0033 0.0016 'International Tables Vol C Tables 4.2.6.8 and 6.1.1.4'
H H 0.0000 0.0000 'International Tables Vol C Tables 4.2.6.8 and 6.1.1.4'
N N 0.0061 0.0033 'International Tables Vol C Tables 4.2.6.8 and 6.1.1.4'
Br Br -0.2901 2.4595 'International Tables Vol C Tables 4.2.6.8 and 6.1.1.4'

loop_
_geom_angle_atom_site_label_1
_geom_angle_atom_site_label_2
_geom_angle_atom_site_label_3
_geom_angle
N2A N1A C1A 178.20(16)
N1A C1A C11A 117.42(13)
N1A C1A C21A 116.73(13)
C11A C1A C21A 125.77(13)
C24A C5A C51A 112.01(14)
C24A C5A C52A 109.14(13)
C51A C5A C52A 108.65(15)
C24A C5A C53A 109.89(13)
C51A C5A C53A 107.97(14)
C52A C5A C53A 109.13(14)
C12A C11A C16A 115.00(14)
C12A C11A C1A 123.46(14)
C16A C11A C1A 121.51(13)
C13A C12A C11A 123.39(14)
C13A C12A Br1A 115.74(12)
C11A C12A Br1A 120.71(11)
C12A C13A C14A 118.42(14)
C15A C14A C13A 121.15(14)
C15A C14A Br2A 119.22(12)
C13A C14A Br2A 119.61(12)
C14A C15A C16A 118.86(15)
C15A C16A C11A 123.11(14)
C15A C16A Br3A 115.63(12)
C11A C16A Br3A 121.24(12)
C22A C21A C26A 119.89(14)
C22A C21A C1A 119.02(13)
C26A C21A C1A 121.08(14)
C23A C22A C21A 118.90(14)
C23A C22A C4A 119.20(14)
C21A C22A C4A 121.88(14)
C24A C23A C22A 122.42(14)
C23A C24A C25A 117.11(14)
C23A C24A C5A 123.51(14)
C25A C24A C5A 119.38(14)
C26A C25A C24A 122.48(14)
C25A C26A C21A 119.13(14)
C25A C26A C6A 118.96(14)
C21A C26A C6A 121.86(14)
N2B N1B C1B 176.41(17)
N1B C1B C11B 118.34(14)
N1B C1B C21B 116.17(14)
C11B C1B C21B 125.45(14)
C53B C5B C24B 112.08(13)
C53B C5B C51B 108.23(15)
C24B C5B C51B 109.62(13)
C53B C5B C52B 108.35(15)
C24B C5B C52B 109.23(13)
C51B C5B C52B 109.28(14)
C16B C11B C12B 115.09(14)
C16B C11B C1B 123.68(14)
C12B C11B C1B 121.21(14)
C13B C12B C11B 122.66(15)
C13B C12B Br1B 115.52(12)
C11B C12B Br1B 121.80(12)
C12B C13B C14B 119.41(15)
C13B C14B C15B 120.62(15)
C13B C14B Br2B 119.32(13)
C15B C14B Br2B 120.05(13)
C16B C15B C14B 118.81(15)
C15B C16B C11B 123.32(15)
C15B C16B Br3B 116.38(12)
C11B C16B Br3B 120.18(12)
C26B C21B C22B 119.76(14)
C26B C21B C1B 119.34(14)
C22B C21B C1B 120.88(14)
C23B C22B C21B 118.77(14)
C23B C22B C4B 119.90(14)
C21B C22B C4B 121.25(14)
C22B C23B C24B 122.64(14)
C25B C24B C23B 117.23(14)
C25B C24B C5B 123.41(14)
C23B C24B C5B 119.36(14)
C24B C25B C26B 122.43(14)
C25B C26B C21B 119.12(14)
C25B C26B C6B 119.77(14)
C21B C26B C6B 121.11(14)

loop_
_geom_bond_atom_site_label_1
_geom_bond_atom_site_label_2
_geom_bond_distance
Br1A C12A 1.9029(16)
Br2A C14A 1.8869(16)
Br3A C16A 1.8951(16)
N1A N2A 1.143(2)
N1A C1A 1.314(2)
C1A C11A 1.481(2)
C1A C21A 1.491(2)
C4A C22A 1.512(2)
C5A C24A 1.530(2)
C5A C51A 1.536(2)
C5A C52A 1.541(2)
C5A C53A 1.544(2)
C6A C26A 1.510(2)
C11A C12A 1.413(2)
C11A C16A 1.417(2)
C12A C13A 1.393(2)
C13A C14A 1.395(2)
C14A C15A 1.389(2)
C15A C16A 1.391(2)
C21A C22A 1.408(2)
C21A C26A 1.412(2)
C22A C23A 1.403(2)
C23A C24A 1.397(2)
C24A C25A 1.406(2)
C25A C26A 1.391(2)
Br1B C12B 1.8908(16)
Br2B C14B 1.8855(17)
Br3B C16B 1.9048(17)
N1B N2B 1.140(2)
N1B C1B 1.319(2)
C1B C11B 1.476(2)
C1B C21B 1.489(2)
C4B C22B 1.510(2)
C5B C53B 1.534(2)
C5B C24B 1.537(2)
C5B C51B 1.543(2)
C5B C52B 1.544(2)
C6B C26B 1.511(2)
C11B C16B 1.414(2)
C11B C12B 1.422(2)
C12B C13B 1.390(2)
C13B C14B 1.392(2)
C14B C15B 1.394(2)
C15B C16B 1.392(2)
C21B C26B 1.406(2)
C21B C22B 1.418(2)
C22B C23B 1.393(2)
C23B C24B 1.399(2)
C24B C25B 1.396(2)
C25B C26B 1.397(2)

loop_
_geom_torsion_atom_site_label_1
_geom_torsion_atom_site_label_2
_geom_torsion_atom_site_label_3
_geom_torsion_atom_site_label_4
_geom_torsion
N2A N1A C1A C11A -153(6)
N2A N1A C1A C21A 30(6)
N1A C1A C11A C12A -46.8(2)
C21A C1A C11A C12A 129.91(17)
N1A C1A C11A C16A 134.79(16)
C21A C1A C11A C16A -48.5(2)
C16A C11A C12A C13A -0.9(2)
C1A C11A C12A C13A -179.36(15)
C16A C11A C12A Br1A 174.38(11)
C1A C11A C12A Br1A -4.1(2)
C11A C12A C13A C14A 2.3(3)
Br1A C12A C13A C14A -173.16(13)
C12A C13A C14A C15A -1.5(3)
C12A C13A C14A Br2A 177.18(12)
C13A C14A C15A C16A -0.7(3)
Br2A C14A C15A C16A -179.37(12)
C14A C15A C16A C11A 2.2(3)
C14A C15A C16A Br3A -175.95(13)
C12A C11A C16A C15A -1.4(2)
C1A C11A C16A C15A 177.07(15)
C12A C11A C16A Br3A 176.64(11)
C1A C11A C16A Br3A -4.8(2)
N1A C1A C21A C22A 123.57(16)
C11A C1A C21A C22A -53.2(2)
N1A C1A C21A C26A -56.8(2)
C11A C1A C21A C26A 126.48(17)
C26A C21A C22A C23A -2.5(2)
C1A C21A C22A C23A 177.18(14)
C26A C21A C22A C4A 175.83(14)
C1A C21A C22A C4A -4.5(2)
C21A C22A C23A C24A 2.9(2)
C4A C22A C23A C24A -175.49(14)
C22A C23A C24A C25A -1.2(2)
C22A C23A C24A C5A 178.11(14)
C51A C5A C24A C23A 3.8(2)
C52A C5A C24A C23A -116.54(17)
C53A C5A C24A C23A 123.83(16)
C51A C5A C24A C25A -176.89(15)
C52A C5A C24A C25A 62.76(19)
C53A C5A C24A C25A -56.87(19)
C23A C24A C25A C26A -0.9(2)
C5A C24A C25A C26A 179.79(14)
C24A C25A C26A C21A 1.2(2)
C24A C25A C26A C6A -176.60(15)
C22A C21A C26A C25A 0.5(2)
C1A C21A C26A C25A -179.12(14)
C22A C21A C26A C6A 178.26(14)
C1A C21A C26A C6A -1.4(2)
N2B N1B C1B C11B 177(100)
N2B N1B C1B C21B -5(3)
N1B C1B C11B C16B 44.2(2)
C21B C1B C11B C16B -133.86(17)
N1B C1B C11B C12B -137.48(16)
C21B C1B C11B C12B 44.5(2)
C16B C11B C12B C13B 0.5(2)
C1B C11B C12B C13B -177.97(15)
C16B C11B C12B Br1B -177.57(11)
C1B C11B C12B Br1B 4.0(2)
C11B C12B C13B C14B -2.4(3)
Br1B C12B C13B C14B 175.78(13)
C12B C13B C14B C15B 1.7(3)
C12B C13B C14B Br2B -179.34(13)
C13B C14B C15B C16B 0.8(3)
Br2B C14B C15B C16B -178.11(13)
C14B C15B C16B C11B -2.9(3)
C14B C15B C16B Br3B 173.13(13)
C12B C11B C16B C15B 2.2(2)
C1B C11B C16B C15B -179.39(15)
C12B C11B C16B Br3B -173.68(11)
C1B C11B C16B Br3B 4.8(2)
N1B C1B C21B C26B -124.16(17)
C11B C1B C21B C26B 53.9(2)
N1B C1B C21B C22B 57.5(2)
C11B C1B C21B C22B -124.40(17)
C26B C21B C22B C23B -1.7(2)
C1B C21B C22B C23B 176.57(15)
C26B C21B C22B C4B -178.52(15)
C1B C21B C22B C4B -0.2(2)
C21B C22B C23B C24B -0.6(2)
C4B C22B C23B C24B 176.24(15)
C22B C23B C24B C25B 1.8(2)
C22B C23B C24B C5B -177.89(15)
C53B C5B C24B C25B 0.8(2)
C51B C5B C24B C25B -119.39(17)
C52B C5B C24B C25B 120.90(17)
C53B C5B C24B C23B -179.51(15)
C51B C5B C24B C23B 60.29(19)
C52B C5B C24B C23B -59.43(19)
C23B C24B C25B C26B -0.7(2)
C5B C24B C25B C26B 178.96(15)
C24B C25B C26B C21B -1.5(2)
C24B C25B C26B C6B 177.45(15)
C22B C21B C26B C25B 2.8(2)
C1B C21B C26B C25B -175.57(14)
C22B C21B C26B C6B -176.21(15)
C1B C21B C26B C6B 5.5(2)
